data_7208232
loop_
_publ_author_name
'Li, Chao'
'Jiao, Cheng-Qi'
'Sun, Zhen-Gang'
'Chen, Kai'
'Wang, Cheng-Lin'
'Zhu, Yan-Yu'
'Zhu, Jiang'
'Zhao, Yan'
'Zheng, Ming-Jing'
'Sun, Shou-Hui'
'Chu, Wei'
'Tian, Hui'

_publ_section_title
;
 Synthesis, structures and surface photovoltage properties of four novel
 metal phosphonates with a 3D supramolecular structure
;
_journal_issue 17
_journal_name_full CrystEngComm
_journal_page_first 5479
_journal_paper_doi 10.1039/c2ce25249j
_journal_volume 14
_journal_year 2012
_chemical_formula_sum 'C8 H11 Fe1.5 N O10 P2'
_chemical_formula_weight 426.89
_chemical_name_systematic
;
?
;
_space_group_IT_number 2
_symmetry_cell_setting triclinic
_symmetry_space_group_name_Hall '-P 1'
_symmetry_space_group_name_H-M 'P -1'
_atom_sites_solution_hydrogens geom
_atom_sites_solution_primary direct
_atom_sites_solution_secondary difmap
_audit_creation_method SHELXL-97
_cell_angle_alpha 101.061(3)
_cell_angle_beta 109.377(3)
_cell_angle_gamma 109.873(2)
_cell_formula_units_Z 2
_cell_length_a 9.0076(14)
_cell_length_b 9.0531(14)
_cell_length_c 10.020(3)
_cell_measurement_reflns_used 660
_cell_measurement_temperature 295(2)
_cell_measurement_theta_max 23.67
_cell_measurement_theta_min 2.66
_cell_volume 680.8(3)
_computing_cell_refinement 'Bruker SMART'
_computing_data_collection 'Bruker SMART'
_computing_data_reduction 'Bruker SHELXTL'
_computing_molecular_graphics 'Bruker SHELXTL'
_computing_publication_material 'Bruker SHELXTL'
_computing_structure_refinement 'SHELXL-97 (Sheldrick, 1997)'
_computing_structure_solution 'SHELXS-97 (Sheldrick, 1990)'
_diffrn_ambient_temperature 295(2)
_diffrn_measured_fraction_theta_full 0.968
_diffrn_measured_fraction_theta_max 0.968
_diffrn_measurement_device_type 'Smart Apex II CCD'
_diffrn_measurement_method 'omega scans'
_diffrn_radiation_monochromator graphite
_diffrn_radiation_source 'fine-focus sealed tube'
_diffrn_radiation_type MoK\a
_diffrn_radiation_wavelength 0.71073
_diffrn_reflns_av_R_equivalents 0.0297
_diffrn_reflns_av_sigmaI/netI 0.0805
_diffrn_reflns_limit_h_max 11
_diffrn_reflns_limit_h_min -10
_diffrn_reflns_limit_k_max 9
_diffrn_reflns_limit_k_min -11
_diffrn_reflns_limit_l_max 12
_diffrn_reflns_limit_l_min -12
_diffrn_reflns_number 3660
_diffrn_reflns_theta_full 26.49
_diffrn_reflns_theta_max 26.49
_diffrn_reflns_theta_min 2.29
_diffrn_standards_decay_% 0
_diffrn_standards_interval_count 0
_diffrn_standards_interval_time 0
_diffrn_standards_number 0
_exptl_absorpt_coefficient_mu 1.909
_exptl_absorpt_correction_T_max 0.9310
_exptl_absorpt_correction_T_min 0.9023
_exptl_absorpt_correction_type empirical
_exptl_absorpt_process_details sadabs
_exptl_crystal_colour orange
_exptl_crystal_density_diffrn 2.082
_exptl_crystal_density_method 'not measured'
_exptl_crystal_description block
_exptl_crystal_F_000 430
_exptl_crystal_size_max 0.06
_exptl_crystal_size_mid 0.05
_exptl_crystal_size_min 0.04
_refine_diff_density_max 0.538
_refine_diff_density_min -0.705
_refine_diff_density_rms 0.133
_refine_ls_extinction_method none
_refine_ls_goodness_of_fit_ref 1.036
_refine_ls_hydrogen_treatment constr
_refine_ls_matrix_type full
_refine_ls_number_parameters 205
_refine_ls_number_reflns 2738
_refine_ls_number_restraints 0
_refine_ls_restrained_S_all 1.036
_refine_ls_R_factor_all 0.0806
_refine_ls_R_factor_gt 0.0506
_refine_ls_shift/su_max 0.001
_refine_ls_shift/su_mean 0.000
_refine_ls_structure_factor_coef Fsqd
_refine_ls_weighting_details 'calc w=1/[\s^2^(Fo^2^)+(0.0481P)^2^+0.0000P] where P=(Fo^2^+2Fc^2^)/3'
_refine_ls_weighting_scheme calc
_refine_ls_wR_factor_gt 0.1023
_refine_ls_wR_factor_ref 0.1192
_reflns_number_gt 1890
_reflns_number_total 2738
_reflns_threshold_expression >2sigma(I)
_cod_data_source_file c2ce25249j.txt
_cod_data_source_block szg171
_cod_depositor_comments
;
The following automatic conversions were performed:

'_symmetry_cell_setting' value 'Triclinic' changed to 'triclinic'
according to /home/saulius/struct/CIF-dictionaries/cif_core.dic
dictionary named 'cif_core.dic' version 2.4.1 from 2010-06-29.

Automatic conversion script
Id: cif_fix_values 1891 2012-01-12 08:04:46Z andrius 
;
_cod_original_cell_volume 680.8(2)
_cod_original_sg_symbol_H-M 'P-1 '
_cod_original_formula_sum 'C8 H11 Fe1.50 N O10 P2'
_cod_database_code 7208232

loop_
_symmetry_equiv_pos_as_xyz
'x, y, z'
'-x, -y, -z'

loop_
_atom_site_label
_atom_site_type_symbol
_atom_site_fract_x
_atom_site_fract_y
_atom_site_fract_z
_atom_site_U_iso_or_equiv
_atom_site_adp_type
_atom_site_occupancy
_atom_site_symmetry_multiplicity
_atom_site_calc_flag
_atom_site_refinement_flags
Fe1 Fe 1.26072(10) 1.24197(9) 0.53144(8) 0.0211(2) Uani 1 1 d .
Fe2 Fe 1.0000 1.0000 0.0000 0.0193(3) Uani 1 2 d S
P1 P 1.27633(17) 0.96175(17) 0.30275(15) 0.0184(3) Uani 1 1 d .
P2 P 0.91344(17) 0.89539(17) 0.26267(15) 0.0177(3) Uani 1 1 d .
O1 O 1.3926(4) 0.8703(5) 0.2908(4) 0.0263(9) Uani 1 1 d .
H1A H 1.4634 0.8842 0.3788 0.039 Uiso 1 1 d R
O2 O 1.2268(4) 1.0139(5) 0.1688(4) 0.0272(9) Uani 1 1 d .
O3 O 1.3721(4) 1.1018(4) 0.4550(4) 0.0230(8) Uani 1 1 d .
O4 O 1.0030(4) 1.0722(4) 0.3758(4) 0.0199(8) Uani 1 1 d .
O5 O 0.7576(4) 0.7828(4) 0.2843(4) 0.0213(8) Uani 1 1 d .
O6 O 0.8505(4) 0.8847(4) 0.1004(4) 0.0209(8) Uani 1 1 d .
O7 O 1.1195(5) 0.7823(4) 0.4431(4) 0.0252(9) Uani 1 1 d .
H7A H 1.0791 0.8296 0.4943 0.038 Uiso 1 1 d R
O8 O 1.2721(4) 1.3924(4) 0.4011(4) 0.0263(9) Uani 1 1 d .
O9 O 1.4694(5) 1.5592(5) 0.3415(4) 0.0300(9) Uani 1 1 d .
O10 O 1.0148(5) 1.2364(5) 0.1219(4) 0.0338(10) Uani 1 1 d .
H10B H 0.9196 1.2186 0.1309 0.041 Uiso 1 1 d R
H10A H 1.0996 1.2775 0.2092 0.051 Uiso 1 1 d R
N1 N 0.5478(6) 0.3213(6) 0.0002(5) 0.0319(12) Uani 1 1 d .
H1B H 0.4545 0.2868 -0.0885 0.038 Uiso 1 1 d R
C1 C 1.0767(6) 0.8095(6) 0.3014(5) 0.0177(11) Uani 1 1 d .
C2 C 1.0137(7) 0.6402(6) 0.1790(6) 0.0237(12) Uani 1 1 d .
H2A H 1.1034 0.6031 0.2081 0.028 Uiso 1 1 d R
H2B H 1.0030 0.6593 0.0846 0.028 Uiso 1 1 d R
C3 C 0.8444(7) 0.5030(6) 0.1542(6) 0.0217(12) Uani 1 1 d .
C4 C 0.8298(7) 0.4293(7) 0.2626(6) 0.0286(13) Uani 1 1 d .
H4A H 0.9295 0.4648 0.3568 0.034 Uiso 1 1 d R
C5 C 0.6734(8) 0.3044(8) 0.2376(7) 0.0369(15) Uani 1 1 d .
H5B H 0.6620 0.2538 0.3134 0.044 Uiso 1 1 d R
C6 C 0.5315(8) 0.2518(8) 0.1042(7) 0.0376(15) Uani 1 1 d .
H6A H 0.4208 0.1630 0.0826 0.045 Uiso 1 1 d R
C7 C 0.6978(7) 0.4426(6) 0.0216(6) 0.0261(13) Uani 1 1 d .
H7B H 0.7048 0.4919 -0.0558 0.031 Uiso 1 1 d R
C8 C 1.4252(7) 1.4870(6) 0.4243(6) 0.0233(12) Uani 1 1 d .

loop_
_atom_site_aniso_label
_atom_site_aniso_U_11
_atom_site_aniso_U_22
_atom_site_aniso_U_33
_atom_site_aniso_U_23
_atom_site_aniso_U_13
_atom_site_aniso_U_12
Fe1 0.0216(4) 0.0213(4) 0.0187(4) 0.0085(3) 0.0105(4) 0.0047(3)
Fe2 0.0192(6) 0.0243(6) 0.0167(6) 0.0110(5) 0.0090(5) 0.0089(5)
P1 0.0143(7) 0.0235(8) 0.0153(7) 0.0075(6) 0.0050(6) 0.0066(6)
P2 0.0165(7) 0.0209(7) 0.0153(7) 0.0084(6) 0.0075(6) 0.0056(6)
O1 0.023(2) 0.039(2) 0.016(2) 0.0072(17) 0.0057(17) 0.0170(19)
O2 0.017(2) 0.037(2) 0.026(2) 0.0215(18) 0.0084(17) 0.0060(18)
O3 0.0170(19) 0.029(2) 0.015(2) 0.0046(16) 0.0019(16) 0.0086(17)
O4 0.0162(19) 0.0196(19) 0.021(2) 0.0063(15) 0.0085(16) 0.0043(16)
O5 0.0164(19) 0.025(2) 0.015(2) 0.0060(15) 0.0057(16) 0.0030(16)
O6 0.0201(19) 0.030(2) 0.0142(19) 0.0106(16) 0.0094(16) 0.0089(17)
O7 0.032(2) 0.031(2) 0.016(2) 0.0124(16) 0.0114(18) 0.0143(19)
O8 0.0160(19) 0.026(2) 0.028(2) 0.0144(17) 0.0059(17) 0.0004(17)
O9 0.031(2) 0.033(2) 0.020(2) 0.0174(18) 0.0107(18) 0.0041(19)
O10 0.036(2) 0.037(2) 0.022(2) 0.0063(18) 0.0052(19) 0.018(2)
N1 0.020(3) 0.034(3) 0.027(3) 0.006(2) 0.000(2) 0.007(2)
C1 0.019(3) 0.023(3) 0.011(3) 0.009(2) 0.006(2) 0.008(2)
C2 0.024(3) 0.020(3) 0.023(3) 0.005(2) 0.009(2) 0.007(2)
C3 0.022(3) 0.020(3) 0.022(3) 0.005(2) 0.010(2) 0.008(2)
C4 0.025(3) 0.029(3) 0.028(3) 0.013(3) 0.007(3) 0.010(3)
C5 0.032(4) 0.040(4) 0.038(4) 0.022(3) 0.015(3) 0.009(3)
C6 0.029(3) 0.034(4) 0.046(4) 0.016(3) 0.016(3) 0.008(3)
C7 0.027(3) 0.020(3) 0.025(3) 0.009(2) 0.008(3) 0.007(3)
C8 0.025(3) 0.015(3) 0.024(3) 0.006(2) 0.006(3) 0.006(2)

loop_
_atom_type_symbol
_atom_type_description
_atom_type_scat_dispersion_real
_atom_type_scat_dispersion_imag
_atom_type_scat_source
C C 0.0033 0.0016 'International Tables Vol C Tables 4.2.6.8 and 6.1.1.4'
H H 0.0000 0.0000 'International Tables Vol C Tables 4.2.6.8 and 6.1.1.4'
N N 0.0061 0.0033 'International Tables Vol C Tables 4.2.6.8 and 6.1.1.4'
O O 0.0106 0.0060 'International Tables Vol C Tables 4.2.6.8 and 6.1.1.4'
P P 0.1023 0.0942 'International Tables Vol C Tables 4.2.6.8 and 6.1.1.4'
Fe Fe 0.3463 0.8444 'International Tables Vol C Tables 4.2.6.8 and 6.1.1.4'

loop_
_geom_angle_atom_site_label_1
_geom_angle_atom_site_label_2
_geom_angle_atom_site_label_3
_geom_angle
_geom_angle_site_symmetry_1
_geom_angle_site_symmetry_3
O5 Fe1 O3 112.42(14) 2_776 .
O5 Fe1 O8 145.55(15) 2_776 .
O3 Fe1 O8 99.57(14) . .
O5 Fe1 O4 98.39(14) 2_776 .
O3 Fe1 O4 94.49(13) . .
O8 Fe1 O4 91.27(14) . .
O5 Fe1 O9 92.26(14) 2_776 2_886
O3 Fe1 O9 85.13(14) . 2_886
O8 Fe1 O9 77.58(13) . 2_886
O4 Fe1 O9 168.59(13) . 2_886
O6 Fe2 O6 180.000(1) 2_775 .
O6 Fe2 O2 89.87(13) 2_775 .
O6 Fe2 O2 90.13(13) . .
O6 Fe2 O2 90.13(13) 2_775 2_775
O6 Fe2 O2 89.87(13) . 2_775
O2 Fe2 O2 180.0 . 2_775
O6 Fe2 O10 92.22(14) 2_775 .
O6 Fe2 O10 87.78(14) . .
O2 Fe2 O10 96.33(14) . .
O2 Fe2 O10 83.67(14) 2_775 .
O6 Fe2 O10 87.78(14) 2_775 2_775
O6 Fe2 O10 92.22(13) . 2_775
O2 Fe2 O10 83.67(14) . 2_775
O2 Fe2 O10 96.33(14) 2_775 2_775
O10 Fe2 O10 180.0 . 2_775
O2 P1 O3 115.7(2) . .
O2 P1 O1 108.7(2) . .
O3 P1 O1 108.7(2) . .
O2 P1 C1 109.2(2) . .
O3 P1 C1 106.9(2) . .
O1 P1 C1 107.3(2) . .
O4 P2 O6 114.6(2) . .
O4 P2 O5 111.3(2) . .
O6 P2 O5 108.4(2) . .
O4 P2 C1 106.7(2) . .
O6 P2 C1 108.0(2) . .
O5 P2 C1 107.7(2) . .
P1 O1 H1A 110.0 . .
P1 O2 Fe2 139.3(2) . .
P1 O3 Fe1 123.0(2) . .
P2 O4 Fe1 136.2(2) . .
P2 O5 Fe1 130.1(2) . 2_776
P2 O6 Fe2 126.8(2) . .
C1 O7 H7A 109.6 . .
C8 O8 Fe1 114.5(3) . .
C8 O9 Fe1 110.0(3) . 2_886
Fe2 O10 H10B 109.5 . .
Fe2 O10 H10A 108.7 . .
H10B O10 H10A 109.2 . .
C7 N1 C6 122.9(5) . .
C7 N1 H1B 117.4 . .
C6 N1 H1B 119.8 . .
O7 C1 C2 106.9(4) . .
O7 C1 P2 112.6(3) . .
C2 C1 P2 112.5(4) . .
O7 C1 P1 109.4(3) . .
C2 C1 P1 108.0(3) . .
P2 C1 P1 107.4(2) . .
C3 C2 C1 115.6(4) . .
C3 C2 H2A 108.3 . .
C1 C2 H2A 107.5 . .
C3 C2 H2B 109.4 . .
C1 C2 H2B 108.5 . .
H2A C2 H2B 107.3 . .
C7 C3 C4 116.9(5) . .
C7 C3 C2 120.8(5) . .
C4 C3 C2 122.2(5) . .
C5 C4 C3 121.2(5) . .
C5 C4 H4A 118.3 . .
C3 C4 H4A 120.5 . .
C6 C5 C4 119.0(6) . .
C6 C5 H5B 119.4 . .
C4 C5 H5B 121.5 . .
N1 C6 C5 119.3(6) . .
N1 C6 H6A 119.7 . .
C5 C6 H6A 121.0 . .
N1 C7 C3 120.7(5) . .
N1 C7 H7B 120.9 . .
C3 C7 H7B 118.4 . .
O9 C8 O8 127.5(5) . .
O9 C8 C8 117.0(6) . 2_886
O8 C8 C8 115.5(6) . 2_886

loop_
_geom_bond_atom_site_label_1
_geom_bond_atom_site_label_2
_geom_bond_distance
_geom_bond_site_symmetry_2
Fe1 O5 1.955(3) 2_776
Fe1 O3 2.050(3) .
Fe1 O8 2.061(3) .
Fe1 O4 2.106(3) .
Fe1 O9 2.205(4) 2_886
Fe2 O6 2.064(3) 2_775
Fe2 O6 2.064(3) .
Fe2 O2 2.122(3) .
Fe2 O2 2.122(3) 2_775
Fe2 O10 2.188(4) .
Fe2 O10 2.188(4) 2_775
P1 O2 1.487(3) .
P1 O3 1.524(4) .
P1 O1 1.559(3) .
P1 C1 1.851(5) .
P2 O4 1.522(4) .
P2 O6 1.505(3) .
P2 O5 1.540(3) .
P2 C1 1.853(5) .
O1 H1A 0.8543 .
O5 Fe1 1.955(3) 2_776
O7 C1 1.436(5) .
O7 H7A 0.8517 .
O8 C8 1.263(6) .
O9 C8 1.235(6) .
O9 Fe1 2.205(4) 2_886
O10 H10B 0.8554 .
O10 H10A 0.8518 .
N1 C7 1.337(6) .
N1 C6 1.340(7) .
N1 H1B 0.9018 .
C1 C2 1.549(7) .
C2 C3 1.507(7) .
C2 H2A 0.9579 .
C2 H2B 0.9737 .
C3 C7 1.369(7) .
C3 C4 1.399(7) .
C4 C5 1.379(7) .
C4 H4A 0.9619 .
C5 C6 1.362(8) .
C5 H5B 0.9746 .
C6 H6A 0.9657 .
C7 H7B 0.9743 .
C8 C8 1.569(10) 2_886
